data_4066134
loop_
_publ_author_name
'Kaleta, Katharina'
'Arndt, Perdita'
'Beweries, Torsten'
'Spannenberg, Anke'
'Theilmann, Oliver'
'Rosenthal, Uwe'

_publ_section_title
;
 Reactions of Group 4 Metallocene Alkyne Complexes with Azobenzene:
 Formation of Diazametallacyclopropanes and N&#x2550;N Bond Activation
;
_journal_issue 11
_journal_name_full Organometallics
_journal_page_first 2604
_journal_paper_doi 10.1021/om100306b
_journal_volume 29
_journal_year 2010
_chemical_formula_sum 'C38 H45 N3 Ti2'
_chemical_formula_weight 639.57
_chemical_name_systematic
; 
 ? 
;
_space_group_IT_number 220
_symmetry_cell_setting cubic
_symmetry_space_group_name_Hall 'I -4bd 2c 3'
_symmetry_space_group_name_H-M 'I -4 3 d'
_atom_sites_solution_hydrogens geom
_atom_sites_solution_primary direct
_atom_sites_solution_secondary difmap
_audit_creation_method SHELXL-97
_cell_angle_alpha 90.00
_cell_angle_beta 90.00
_cell_angle_gamma 90.00
_cell_formula_units_Z 16
_cell_length_a 23.7318(4)
_cell_length_b 23.7318(4)
_cell_length_c 23.7318(4)
_cell_measurement_reflns_used 10385
_cell_measurement_temperature 200(2)
_cell_measurement_theta_max 28.41
_cell_measurement_theta_min 2.04
_cell_volume 13365.7(4)
_computing_cell_refinement X-AREA
_computing_data_collection 'X-AREA (Stoe & Cie, 2005)'
_computing_data_reduction X-AREA
_computing_structure_refinement 'SHELXL-97 (Sheldrick, 2008)'
_computing_structure_solution 'SHELXS-97 (Sheldrick, 2008)'
_diffrn_ambient_temperature 200(2)
_diffrn_measured_fraction_theta_full 0.989
_diffrn_measured_fraction_theta_max 0.989
_diffrn_measurement_device_type 'STOE IPDS II'
_diffrn_measurement_method \w
_diffrn_radiation_monochromator graphite
_diffrn_radiation_source 'fine-focus sealed tube'
_diffrn_radiation_type MoK\a
_diffrn_radiation_wavelength 0.71073
_diffrn_reflns_av_R_equivalents 0.0668
_diffrn_reflns_av_sigmaI/netI 0.0243
_diffrn_reflns_limit_h_max 31
_diffrn_reflns_limit_h_min -31
_diffrn_reflns_limit_k_max 31
_diffrn_reflns_limit_k_min -31
_diffrn_reflns_limit_l_max 31
_diffrn_reflns_limit_l_min -31
_diffrn_reflns_number 106041
_diffrn_reflns_theta_full 28.05
_diffrn_reflns_theta_max 28.05
_diffrn_reflns_theta_min 2.10
_exptl_absorpt_coefficient_mu 0.508
_exptl_absorpt_correction_T_max 0.8977
_exptl_absorpt_correction_T_min 0.8248
_exptl_absorpt_correction_type numerical
_exptl_absorpt_process_details 'X-SHAPE and X-RED32 (Stoe & Cie, 2005)'
_exptl_crystal_colour dark-red
_exptl_crystal_density_diffrn 1.271
_exptl_crystal_density_method 'not measured'
_exptl_crystal_description prism
_exptl_crystal_F_000 5408
_exptl_crystal_size_max 0.40
_exptl_crystal_size_mid 0.32
_exptl_crystal_size_min 0.30
_refine_diff_density_max 0.394
_refine_diff_density_min -0.285
_refine_diff_density_rms 0.058
_refine_ls_abs_structure_details 'Flack H D (1983), Acta Cryst. A39, 876-881'
_refine_ls_abs_structure_Flack 0.02(6)
_refine_ls_extinction_method none
_refine_ls_goodness_of_fit_ref 1.051
_refine_ls_hydrogen_treatment constr
_refine_ls_matrix_type full
_refine_ls_number_parameters 104
_refine_ls_number_reflns 2687
_refine_ls_number_restraints 7
_refine_ls_restrained_S_all 1.050
_refine_ls_R_factor_all 0.0635
_refine_ls_R_factor_gt 0.0542
_refine_ls_shift/su_max 0.002
_refine_ls_shift/su_mean 0.000
_refine_ls_structure_factor_coef Fsqd
_refine_ls_weighting_details 'calc w=1/[\s^2^(Fo^2^)+(0.0766P)^2^+16.1106P] where P=(Fo^2^+2Fc^2^)/3'
_refine_ls_weighting_scheme calc
_refine_ls_wR_factor_gt 0.1352
_refine_ls_wR_factor_ref 0.1397
_reflns_number_gt 2352
_reflns_number_total 2687
_reflns_threshold_expression >2sigma(I)
_cod_data_source_file om100306b_si_005.cif
_cod_data_source_block ks1069
_cod_database_code 4066134

loop_
_symmetry_equiv_pos_as_xyz
'x, y, z'
'-x+1/2, -y, z+1/2'
'-x, y+1/2, -z+1/2'
'x+1/2, -y+1/2, -z'
'z, x, y'
'z+1/2, -x+1/2, -y'
'-z+1/2, -x, y+1/2'
'-z, x+1/2, -y+1/2'
'y, z, x'
'-y, z+1/2, -x+1/2'
'y+1/2, -z+1/2, -x'
'-y+1/2, -z, x+1/2'
'y+1/4, x+1/4, z+1/4'
'-y+1/4, -x+3/4, z+3/4'
'y+3/4, -x+1/4, -z+3/4'
'-y+3/4, x+3/4, -z+1/4'
'x+1/4, z+1/4, y+1/4'
'-x+3/4, z+3/4, -y+1/4'
'-x+1/4, -z+3/4, y+3/4'
'x+3/4, -z+1/4, -y+3/4'
'z+1/4, y+1/4, x+1/4'
'z+3/4, -y+1/4, -x+3/4'
'-z+3/4, y+3/4, -x+1/4'
'-z+1/4, -y+3/4, x+3/4'
'x+1/2, y+1/2, z+1/2'
'-x+1, -y+1/2, z+1'
'-x+1/2, y+1, -z+1'
'x+1, -y+1, -z+1/2'
'z+1/2, x+1/2, y+1/2'
'z+1, -x+1, -y+1/2'
'-z+1, -x+1/2, y+1'
'-z+1/2, x+1, -y+1'
'y+1/2, z+1/2, x+1/2'
'-y+1/2, z+1, -x+1'
'y+1, -z+1, -x+1/2'
'-y+1, -z+1/2, x+1'
'y+3/4, x+3/4, z+3/4'
'-y+3/4, -x+5/4, z+5/4'
'y+5/4, -x+3/4, -z+5/4'
'-y+5/4, x+5/4, -z+3/4'
'x+3/4, z+3/4, y+3/4'
'-x+5/4, z+5/4, -y+3/4'
'-x+3/4, -z+5/4, y+5/4'
'x+5/4, -z+3/4, -y+5/4'
'z+3/4, y+3/4, x+3/4'
'z+5/4, -y+3/4, -x+5/4'
'-z+5/4, y+5/4, -x+3/4'
'-z+3/4, -y+5/4, x+5/4'

loop_
_atom_site_label
_atom_site_type_symbol
_atom_site_fract_x
_atom_site_fract_y
_atom_site_fract_z
_atom_site_U_iso_or_equiv
_atom_site_adp_type
_atom_site_occupancy
_atom_site_symmetry_multiplicity
_atom_site_calc_flag
_atom_site_refinement_flags
_atom_site_disorder_assembly
_atom_site_disorder_group
N1 N 0.05321(11) 1.01303(12) 0.96341(11) 0.0332(5) Uani 1 1 d . A .
Ti1 Ti 0.04041(2) 1.04041(2) 1.04041(2) 0.0279(2) Uani 1 3 d S . .
Ti2 Ti -0.02058(2) 0.97942(2) 0.97942(2) 0.0325(2) Uani 1 3 d S . .
C1 C 0.10053(13) 0.98874(11) 0.93834(11) 0.0311(6) Uani 1 1 d D . .
C2 C 0.12786(16) 0.94199(16) 0.96178(15) 0.0473(9) Uani 1 1 d D A .
H2 H 0.1144 0.9265 0.9962 0.057 Uiso 1 1 calc R . .
C3 C 0.17398(16) 0.91819(18) 0.93564(16) 0.0566(11) Uani 1 1 d D . .
H3 H 0.1918 0.8864 0.9522 0.068 Uiso 1 1 calc R A .
C4 C 0.19468(17) 0.93983(15) 0.88589(15) 0.0514(10) Uani 1 1 d D A .
H4 H 0.2266 0.9234 0.8681 0.062 Uiso 1 1 calc R . .
C5 C 0.16808(14) 0.98585(15) 0.86249(16) 0.0506(10) Uani 1 1 d D . .
H5 H 0.1820 1.0011 0.8282 0.061 Uiso 1 1 calc R A .
C6 C 0.12174(15) 1.01024(14) 0.88770(14) 0.0416(8) Uani 1 1 d D A .
H6 H 0.1041 1.0418 0.8706 0.050 Uiso 1 1 calc R . .
C7 C 0.0685(2) 1.0673(2) 1.13273(18) 0.0301(19) Uiso 0.33 1 d PG A -1
C8 C 0.1170(2) 1.0488(2) 1.1032(2) 0.030(2) Uiso 0.33 1 d PG A -1
C9 C 0.1261(2) 1.0862(2) 1.0576(2) 0.0287(19) Uiso 0.33 1 d PG A -1
C10 C 0.0832(2) 1.1277(2) 1.0589(2) 0.0300(19) Uiso 0.33 1 d PG A -1
C11 C 0.0476(2) 1.1160(2) 1.1053(2) 0.033(2) Uiso 0.33 1 d PG A -1
C12 C 0.0435(4) 1.0399(4) 1.1842(3) 0.057(3) Uiso 0.33 1 d PG A -1
H12A H 0.0661 1.0068 1.1945 0.085 Uiso 0.33 1 calc PR A -1
H12B H 0.0048 1.0281 1.1761 0.085 Uiso 0.33 1 calc PR A -1
H12C H 0.0435 1.0668 1.2155 0.085 Uiso 0.33 1 calc PR A -1
C13 C 0.1526(4) 0.9984(3) 1.1178(4) 0.064(3) Uiso 0.33 1 d PG A -1
H13A H 0.1371 0.9798 1.1513 0.097 Uiso 0.33 1 calc PR A -1
H13B H 0.1913 1.0106 1.1255 0.097 Uiso 0.33 1 calc PR A -1
H13C H 0.1526 0.9719 1.0861 0.097 Uiso 0.33 1 calc PR A -1
C14 C 0.1731(3) 1.0824(4) 1.0151(3) 0.070(4) Uiso 0.33 1 d PG A -1
H14A H 0.1697 1.1134 0.9880 0.104 Uiso 0.33 1 calc PR A -1
H14B H 0.1708 1.0464 0.9951 0.104 Uiso 0.33 1 calc PR A -1
H14C H 0.2094 1.0851 1.0345 0.104 Uiso 0.33 1 calc PR A -1
C15 C 0.0767(4) 1.1758(3) 1.0180(3) 0.061(3) Uiso 0.33 1 d PG A -1
H15A H 0.1069 1.1742 0.9899 0.091 Uiso 0.33 1 calc PR A -1
H15B H 0.0788 1.2116 1.0385 0.091 Uiso 0.33 1 calc PR A -1
H15C H 0.0401 1.1729 0.9991 0.091 Uiso 0.33 1 calc PR A -1
C16 C -0.0034(3) 1.1495(4) 1.1225(4) 0.063(3) Uiso 0.33 1 d PG A -1
H16A H -0.0204 1.1324 1.1561 0.095 Uiso 0.33 1 calc PR A -1
H16B H -0.0309 1.1496 1.0917 0.095 Uiso 0.33 1 calc PR A -1
H16C H 0.0078 1.1883 1.1311 0.095 Uiso 0.33 1 calc PR A -1
C17 C -0.02306(18) 0.90779(19) 0.90599(18) 0.0210(15) Uiso 0.33 1 d PG A -1
C18 C -0.0533(2) 0.9554(2) 0.8875(2) 0.033(3) Uiso 0.33 1 d PG A -1
C19 C -0.0995(2) 0.9630(2) 0.9239(3) 0.039(2) Uiso 0.33 1 d PG A -1
C20 C -0.0978(2) 0.9202(3) 0.9649(2) 0.046(3) Uiso 0.33 1 d PG A -1
C21 C -0.0506(2) 0.8860(2) 0.9538(2) 0.036(3) Uiso 0.33 1 d PG A -1
C22 C 0.0292(3) 0.8844(3) 0.8794(3) 0.051(3) Uiso 0.33 1 d PG A -1
H22A H 0.0417 0.8512 0.9005 0.076 Uiso 0.33 1 calc PR A -1
H22B H 0.0589 0.9131 0.8800 0.076 Uiso 0.33 1 calc PR A -1
H22C H 0.0211 0.8737 0.8404 0.076 Uiso 0.33 1 calc PR A -1
C23 C -0.0389(4) 0.9915(3) 0.8379(3) 0.052(3) Uiso 0.33 1 d PG A -1
H23A H -0.0047 0.9770 0.8197 0.078 Uiso 0.33 1 calc PR A -1
H23B H -0.0323 1.0303 0.8505 0.078 Uiso 0.33 1 calc PR A -1
H23C H -0.0701 0.9909 0.8109 0.078 Uiso 0.33 1 calc PR A -1
C24 C -0.1428(4) 1.0087(4) 0.9198(4) 0.085(5) Uiso 0.33 1 d PG A -1
H24A H -0.1703 1.0044 0.9503 0.127 Uiso 0.33 1 calc PR A -1
H24B H -0.1621 1.0061 0.8834 0.127 Uiso 0.33 1 calc PR A -1
H24C H -0.1244 1.0455 0.9230 0.127 Uiso 0.33 1 calc PR A -1
C25 C -0.1390(4) 0.9123(4) 1.0120(4) 0.086(5) Uiso 0.33 1 d PG A -1
H25A H -0.1281 0.8793 1.0344 0.129 Uiso 0.33 1 calc PR A -1
H25B H -0.1768 0.9065 0.9964 0.129 Uiso 0.33 1 calc PR A -1
H25C H -0.1390 0.9459 1.0361 0.129 Uiso 0.33 1 calc PR A -1
C26 C -0.0327(4) 0.8355(3) 0.9871(4) 0.060(3) Uiso 0.33 1 d PG A -1
H26A H -0.0591 0.8295 1.0182 0.090 Uiso 0.33 1 calc PR A -1
H26B H 0.0052 0.8416 1.0022 0.090 Uiso 0.33 1 calc PR A -1
H26C H -0.0325 0.8023 0.9626 0.090 Uiso 0.33 1 calc PR A -1

loop_
_atom_site_aniso_label
_atom_site_aniso_U_11
_atom_site_aniso_U_22
_atom_site_aniso_U_33
_atom_site_aniso_U_23
_atom_site_aniso_U_13
_atom_site_aniso_U_12
N1 0.0361(13) 0.0328(13) 0.0307(12) 0.0007(11) 0.0028(10) 0.0005(11)
Ti1 0.0279(2) 0.0279(2) 0.0279(2) -0.0025(2) -0.0025(2) -0.0025(2)
Ti2 0.0325(2) 0.0325(2) 0.0325(2) -0.0039(2) -0.0039(2) -0.0039(2)
C1 0.0332(15) 0.0323(15) 0.0279(14) -0.0058(12) 0.0003(12) -0.0043(12)
C2 0.054(2) 0.050(2) 0.0369(18) 0.0088(16) 0.0098(16) 0.0116(17)
C3 0.057(3) 0.057(3) 0.056(2) 0.0033(19) 0.0029(19) 0.0206(19)
C4 0.043(2) 0.051(2) 0.060(2) -0.0159(18) 0.0114(17) 0.0008(17)
C5 0.052(2) 0.050(2) 0.050(2) -0.0043(18) 0.0228(17) -0.0134(18)
C6 0.052(2) 0.0333(17) 0.0398(18) 0.0037(14) 0.0073(15) -0.0076(14)

loop_
_atom_type_symbol
_atom_type_description
_atom_type_scat_dispersion_real
_atom_type_scat_dispersion_imag
_atom_type_scat_source
C C 0.0033 0.0016 'International Tables Vol C Tables 4.2.6.8 and 6.1.1.4'
H H 0.0000 0.0000 'International Tables Vol C Tables 4.2.6.8 and 6.1.1.4'
N N 0.0061 0.0033 'International Tables Vol C Tables 4.2.6.8 and 6.1.1.4'
Ti Ti 0.2776 0.4457 'International Tables Vol C Tables 4.2.6.8 and 6.1.1.4'

loop_
_geom_angle_atom_site_label_1
_geom_angle_atom_site_label_2
_geom_angle_atom_site_label_3
_geom_angle
_geom_angle_site_symmetry_1
_geom_angle_site_symmetry_3
C1 N1 Ti2 129.3(2) . .
C1 N1 Ti1 131.1(2) . .
Ti2 N1 Ti1 79.40(10) . .
N1 Ti1 N1 83.52(13) 5_465 9_456
N1 Ti1 N1 83.52(13) 5_465 .
N1 Ti1 N1 83.52(13) 9_456 .
N1 Ti1 C9 142.59(16) 5_465 .
N1 Ti1 C9 133.83(16) 9_456 .
N1 Ti1 C9 100.43(14) . .
N1 Ti1 C9 100.43(15) 5_465 5_465
N1 Ti1 C9 142.59(14) 9_456 5_465
N1 Ti1 C9 133.84(14) . 5_465
C9 Ti1 C9 50.6(2) . 5_465
N1 Ti1 C9 133.83(14) 5_465 9_456
N1 Ti1 C9 100.43(14) 9_456 9_456
N1 Ti1 C9 142.59(14) . 9_456
C9 Ti1 C9 50.6(2) . 9_456
C9 Ti1 C9 50.60(17) 5_465 9_456
N1 Ti1 C10 109.16(15) 5_465 .
N1 Ti1 C10 159.30(14) 9_456 .
N1 Ti1 C10 113.49(15) . .
C9 Ti1 C10 35.15(8) . .
C9 Ti1 C10 21.9(2) 5_465 .
C9 Ti1 C10 58.93(17) 9_456 .
N1 Ti1 C10 113.49(13) 5_465 5_465
N1 Ti1 C10 109.16(15) 9_456 5_465
N1 Ti1 C10 159.30(15) . 5_465
C9 Ti1 C10 58.93(17) . 5_465
C9 Ti1 C10 35.15(10) 5_465 5_465
C9 Ti1 C10 21.90(18) 9_456 5_465
C10 Ti1 C10 51.2(2) . 5_465
N1 Ti1 C10 159.30(16) 5_465 9_456
N1 Ti1 C10 113.49(15) 9_456 9_456
N1 Ti1 C10 109.16(15) . 9_456
C9 Ti1 C10 21.9(2) . 9_456
C9 Ti1 C10 58.93(16) 5_465 9_456
C9 Ti1 C10 35.15(10) 9_456 9_456
C10 Ti1 C10 51.2(2) . 9_456
C10 Ti1 C10 51.18(17) 5_465 9_456
N1 Ti1 C8 155.95(15) 5_465 .
N1 Ti1 C8 103.66(15) 9_456 .
N1 Ti1 C8 119.80(15) . .
C9 Ti1 C8 35.07(8) . .
C9 Ti1 C8 59.95(17) 5_465 .
C9 Ti1 C8 22.9(2) 9_456 .
C10 Ti1 C8 58.26(11) . .
C10 Ti1 C8 42.47(18) 5_465 .
C10 Ti1 C8 14.3(2) 9_456 .
N1 Ti1 C8 119.80(15) 5_465 5_465
N1 Ti1 C8 155.95(16) 9_456 5_465
N1 Ti1 C8 103.66(15) . 5_465
C9 Ti1 C8 22.9(2) . 5_465
C9 Ti1 C8 35.08(10) 5_465 5_465
C9 Ti1 C8 59.95(17) 9_456 5_465
C10 Ti1 C8 14.3(2) . 5_465
C10 Ti1 C8 58.26(15) 5_465 5_465
C10 Ti1 C8 42.47(18) 9_456 5_465
C8 Ti1 C8 52.7(2) . 5_465
N1 Ti1 C8 103.66(15) 5_465 9_456
N1 Ti1 C8 119.80(13) 9_456 9_456
N1 Ti1 C8 155.95(14) . 9_456
C9 Ti1 C8 59.95(17) . 9_456
C9 Ti1 C8 22.92(18) 5_465 9_456
C9 Ti1 C8 35.08(10) 9_456 9_456
C10 Ti1 C8 42.47(19) . 9_456
C10 Ti1 C8 14.35(19) 5_465 9_456
C10 Ti1 C8 58.26(15) 9_456 9_456
C8 Ti1 C8 52.7(2) . 9_456
C8 Ti1 C8 52.72(18) 5_465 9_456
N1 Ti2 N1 83.61(12) . 5_465
N1 Ti2 N1 83.61(12) . 9_456
N1 Ti2 N1 83.61(12) 5_465 9_456
N1 Ti2 C19 143.29(14) . 5_465
N1 Ti2 C19 132.72(14) 5_465 5_465
N1 Ti2 C19 102.94(16) 9_456 5_465
N1 Ti2 C19 132.71(18) . .
N1 Ti2 C19 102.94(15) 5_465 .
N1 Ti2 C19 143.29(18) 9_456 .
C19 Ti2 C19 46.6(2) 5_465 .
N1 Ti2 C19 102.94(13) . 9_456
N1 Ti2 C19 143.29(13) 5_465 9_456
N1 Ti2 C19 132.72(13) 9_456 9_456
C19 Ti2 C19 46.56(18) 5_465 9_456
C19 Ti2 C19 46.6(2) . 9_456
N1 Ti2 C20 156.48(16) . .
N1 Ti2 C20 116.45(16) 5_465 .
N1 Ti2 C20 109.50(17) 9_456 .
C19 Ti2 C20 17.2(2) 5_465 .
C19 Ti2 C20 35.19(8) . .
C19 Ti2 C20 53.72(19) 9_456 .
N1 Ti2 C20 116.45(15) . 9_456
N1 Ti2 C20 109.50(15) 5_465 9_456
N1 Ti2 C20 156.48(17) 9_456 9_456
C19 Ti2 C20 53.72(18) 5_465 9_456
C19 Ti2 C20 17.2(2) . 9_456
C19 Ti2 C20 35.18(10) 9_456 9_456
C20 Ti2 C20 47.4(3) . 9_456
N1 Ti2 C20 109.50(13) . 5_465
N1 Ti2 C20 156.48(14) 5_465 5_465
N1 Ti2 C20 116.45(13) 9_456 5_465
C19 Ti2 C20 35.19(10) 5_465 5_465
C19 Ti2 C20 53.72(19) . 5_465
C19 Ti2 C20 17.22(18) 9_456 5_465
C20 Ti2 C20 47.42(19) . 5_465
C20 Ti2 C20 47.42(18) 9_456 5_465
N1 Ti2 C18 102.17(15) . .
N1 Ti2 C18 121.50(14) 5_465 .
N1 Ti2 C18 154.51(14) 9_456 .
C19 Ti2 C18 57.9(2) 5_465 .
C19 Ti2 C18 34.78(8) . .
C19 Ti2 C18 21.87(18) 9_456 .
C20 Ti2 C18 57.70(12) . .
C20 Ti2 C18 18.4(2) 9_456 .
C20 Ti2 C18 38.14(19) 5_465 .
N1 Ti2 C18 154.51(18) . 5_465
N1 Ti2 C18 102.18(17) 5_465 5_465
N1 Ti2 C18 121.50(17) 9_456 5_465
C19 Ti2 C18 34.77(10) 5_465 5_465
C19 Ti2 C18 21.9(3) . 5_465
C19 Ti2 C18 57.92(19) 9_456 5_465
C20 Ti2 C18 18.4(2) . 5_465
C20 Ti2 C18 38.1(2) 9_456 5_465
C20 Ti2 C18 57.70(16) 5_465 5_465
C18 Ti2 C18 53.5(3) . 5_465
N1 Ti2 C18 121.50(14) . 9_456
N1 Ti2 C18 154.51(14) 5_465 9_456
N1 Ti2 C18 102.18(14) 9_456 9_456
C19 Ti2 C18 21.9(2) 5_465 9_456
C19 Ti2 C18 57.92(17) . 9_456
C19 Ti2 C18 34.78(11) 9_456 9_456
C20 Ti2 C18 38.1(2) . 9_456
C20 Ti2 C18 57.70(16) 9_456 9_456
C20 Ti2 C18 18.4(2) 5_465 9_456
C18 Ti2 C18 53.50(17) . 9_456
C18 Ti2 C18 53.5(2) 5_465 9_456
N1 C1 C6 120.3(2) . .
N1 C1 C2 122.0(2) . .
C6 C1 C2 117.6(3) . .
C3 C2 C1 120.9(3) . .
C4 C3 C2 121.1(3) . .
C3 C4 C5 118.5(3) . .
C4 C5 C6 121.5(3) . .
C5 C6 C1 120.4(3) . .
C11 C7 C8 108.0 . .
C11 C7 C12 126.0 . .
C8 C7 C12 126.0 . .
C11 C7 Ti1 72.40(19) . .
C8 C7 Ti1 71.90(19) . .
C12 C7 Ti1 121.43(17) . .
C7 C8 C9 108.0 . .
C7 C8 C13 126.0 . .
C9 C8 C13 126.0 . .
C7 C8 Ti1 73.30(18) . .
C9 C8 Ti1 71.78(18) . .
C13 C8 Ti1 120.69(18) . .
C10 C9 C8 108.0 . .
C10 C9 C14 126.0 . .
C8 C9 C14 126.0 . .
C10 C9 Ti1 72.70(19) . .
C8 C9 Ti1 73.14(18) . .
C14 C9 Ti1 119.97(17) . .
C9 C10 C11 108.0 . .
C9 C10 C15 126.0 . .
C11 C10 C15 126.0 . .
C9 C10 Ti1 72.14(19) . .
C11 C10 Ti1 73.39(18) . .
C15 C10 Ti1 120.27(17) . .
C7 C11 C10 108.0 . .
C7 C11 C16 126.0 . .
C10 C11 C16 126.0 . .
C7 C11 Ti1 72.89(18) . .
C10 C11 Ti1 71.68(18) . .
C16 C11 Ti1 121.17(18) . .
C18 C17 C21 108.0 . .
C18 C17 C22 126.0 . .
C21 C17 C22 126.0 . .
C18 C17 Ti2 71.1(2) . .
C21 C17 Ti2 71.94(19) . .
C22 C17 Ti2 122.67(18) . .
C19 C18 C17 108.0 . .
C19 C18 C23 126.0 . .
C17 C18 C23 126.0 . .
C19 C18 Ti2 70.19(19) . .
C17 C18 Ti2 75.0(2) . .
C23 C18 Ti2 120.57(18) . .
C18 C19 C20 108.0 . .
C18 C19 C24 126.0 . .
C20 C19 C24 126.0 . .
C18 C19 Ti2 75.0(2) . .
C20 C19 Ti2 72.9(2) . .
C24 C19 Ti2 118.00(19) . .
C19 C20 C21 108.0 . .
C19 C20 C25 126.0 . .
C21 C20 C25 126.0 . .
C19 C20 Ti2 71.9(2) . .
C21 C20 Ti2 75.5(2) . .
C25 C20 Ti2 118.55(18) . .
C20 C21 C17 108.0 . .
C20 C21 C26 126.0 . .
C17 C21 C26 126.0 . .
C20 C21 Ti2 70.02(19) . .
C17 C21 Ti2 74.24(19) . .
C26 C21 Ti2 121.44(19) . .

loop_
_geom_bond_atom_site_label_1
_geom_bond_atom_site_label_2
_geom_bond_distance
_geom_bond_site_symmetry_2
N1 C1 1.396(4) .
N1 Ti2 1.961(3) .
N1 Ti1 1.963(3) .
Ti1 N1 1.963(3) 5_465
Ti1 N1 1.963(3) 9_456
Ti1 C9 2.341(5) .
Ti1 C9 2.341(5) 5_465
Ti1 C9 2.341(5) 9_456
Ti1 C10 2.349(5) .
Ti1 C10 2.349(5) 5_465
Ti1 C10 2.349(5) 9_456
Ti1 C8 2.359(5) .
Ti1 C8 2.359(5) 5_465
Ti1 C8 2.359(5) 9_456
Ti2 N1 1.961(3) 5_465
Ti2 N1 1.961(3) 9_456
Ti2 C19 2.322(5) 5_465
Ti2 C19 2.322(6) .
Ti2 C19 2.322(4) 9_456
Ti2 C20 2.336(5) .
Ti2 C20 2.336(6) 9_456
Ti2 C20 2.336(4) 5_465
Ti2 C18 2.385(5) .
Ti2 C18 2.385(7) 5_465
Ti2 C18 2.385(5) 9_456
C1 C6 1.399(3) .
C1 C2 1.400(3) .
C2 C3 1.379(2) .
C3 C4 1.378(2) .
C4 C5 1.378(2) .
C5 C6 1.379(2) .
C7 C11 1.416(2) .
C7 C8 1.416(2) .
C7 C12 1.506(3) .
C8 C9 1.416(2) .
C8 C13 1.506(3) .
C9 C10 1.416(2) .
C9 C14 1.506(3) .
C10 C11 1.416(2) .
C10 C15 1.506(3) .
C11 C16 1.506(3) .
C17 C18 1.408(3) .
C17 C21 1.408(3) .
C17 C22 1.497(3) .
C18 C19 1.408(3) .
C18 C23 1.497(3) .
C19 C20 1.408(3) .
C19 C24 1.497(3) .
C20 C21 1.408(3) .
C20 C25 1.497(3) .
C21 C26 1.497(3) .
